data_1572423
loop_
_publ_author_name
'Queen, Joshua D.'
'Rajabi, Ahmadreza'
'Goudzwaard, Quinn E.'
'Yuan, Qiong'
'Nguyen, Dang Khoa'
'Ziller, Joseph W.'
'Furche, Filipp'
'Xi, Zhenfeng'
'Evans, William J.'

_publ_section_title
;
 Dinitrogen reduction chemistry with scandium provides a complex with two
 side-on (N[double bond, length as m-dash]N)<sup>2-</sup> ligands bound to
 one metal:
 (C<sub>5</sub>Me<sub>5</sub>)Sc[(&#xb5;-&#x3b7;<sup>2</sup>:&#x3b7;<sup>2</sup>-N<sub>2</sub>)Sc(C<sub>5</sub>Me<sub>5</sub>)<sub>2</sub>]<sub>2</sub>.
;
_journal_issue 39
_journal_name_full 'Chemical science'
_journal_page_first 16069
_journal_page_last 16078
_journal_paper_doi 10.1039/d4sc03977g
_journal_volume 15
_journal_year 2024
_chemical_formula_moiety 'C50 H75 N4 Sc3'
_chemical_formula_sum 'C50 H75 N4 Sc3'
_chemical_formula_weight 867.02
_chemical_properties_physical Air-sensitive
_space_group_crystal_system monoclinic
_space_group_IT_number 15
_space_group_name_Hall '-C 2yc'
_space_group_name_H-M_alt 'C 1 2/c 1'
_atom_sites_solution_hydrogens geom
_atom_sites_solution_primary direct
_atom_sites_solution_secondary difmap
_audit_creation_method SHELXL-2014/7
_audit_update_record
;
2024-05-10 deposited with the CCDC.	2024-08-29 downloaded from the CCDC.
;
_cell_angle_alpha 90
_cell_angle_beta 119.166(3)
_cell_angle_gamma 90
_cell_formula_units_Z 8
_cell_length_a 43.206(8)
_cell_length_b 9.8953(19)
_cell_length_c 25.757(5)
_cell_measurement_reflns_used 9887
_cell_measurement_temperature 183(2)
_cell_measurement_theta_max 29.36
_cell_measurement_theta_min 2.21
_cell_volume 9616(3)
_computing_cell_refinement 'Bruker SAINT 8.34a, 2013'
_computing_data_collection 'Bruker APEX2 2014.11-0, 2014'
_computing_data_reduction 'Bruker SAINT 8.34a, 2013'
_computing_molecular_graphics 'Bruker SHELXTL'
_computing_publication_material 'Bruker SHELXTL'
_computing_structure_refinement 'SHELXL-2014/7 (Sheldrick, 2014)'
_computing_structure_solution 'Bruker SHELXTL 2014/4'
_diffrn_ambient_temperature 183(2)
_diffrn_measured_fraction_theta_full 1.000
_diffrn_measured_fraction_theta_max 0.979
_diffrn_measurement_device_type 'Bruker APEX-II CCD'
_diffrn_measurement_method '\f and \w scans'
_diffrn_radiation_type MoK\a
_diffrn_radiation_wavelength 0.71073
_diffrn_reflns_av_R_equivalents 0.0713
_diffrn_reflns_av_unetI/netI 0.0492
_diffrn_reflns_Laue_measured_fraction_full 1.000
_diffrn_reflns_Laue_measured_fraction_max 0.979
_diffrn_reflns_limit_h_max 61
_diffrn_reflns_limit_h_min -59
_diffrn_reflns_limit_k_max 14
_diffrn_reflns_limit_k_min -14
_diffrn_reflns_limit_l_max 36
_diffrn_reflns_limit_l_min -36
_diffrn_reflns_number 117494
_diffrn_reflns_point_group_measured_fraction_full 1.000
_diffrn_reflns_point_group_measured_fraction_max 0.979
_diffrn_reflns_theta_full 25.242
_diffrn_reflns_theta_max 30.640
_diffrn_reflns_theta_min 1.079
_diffrn_source 'fine-focus sealed tube'
_exptl_absorpt_coefficient_mu 0.448
_exptl_absorpt_correction_T_max 0.8724
_exptl_absorpt_correction_T_min 0.7893
_exptl_absorpt_correction_type multi-scan
_exptl_absorpt_process_details 'Bruker SADABS 2014/5'
_exptl_crystal_colour brown
_exptl_crystal_density_diffrn 1.198
_exptl_crystal_density_meas ?
_exptl_crystal_density_method not_measured
_exptl_crystal_description Parallelepiped
_exptl_crystal_F_000 3728
_exptl_crystal_size_max 0.372
_exptl_crystal_size_mid 0.188
_exptl_crystal_size_min 0.052
_refine_diff_density_max 0.516
_refine_diff_density_min -0.305
_refine_diff_density_rms 0.064
_refine_ls_extinction_method none
_refine_ls_goodness_of_fit_ref 1.026
_refine_ls_hydrogen_treatment constr
_refine_ls_matrix_type full
_refine_ls_number_parameters 539
_refine_ls_number_reflns 14552
_refine_ls_number_restraints 0
_refine_ls_restrained_S_all 1.026
_refine_ls_R_factor_all 0.0802
_refine_ls_R_factor_gt 0.0446
_refine_ls_shift/su_max 0.003
_refine_ls_shift/su_mean 0.000
_refine_ls_structure_factor_coef Fsqd
_refine_ls_weighting_details 'w=1/[\s^2^(Fo^2^)+(0.0546P)^2^+8.4480P] where P=(Fo^2^+2Fc^2^)/3'
_refine_ls_weighting_scheme calc
_refine_ls_wR_factor_gt 0.1063
_refine_ls_wR_factor_ref 0.1226
_reflns_Friedel_coverage 0.000
_reflns_number_gt 10089
_reflns_number_total 14552
_reflns_threshold_expression 'I > 2\s(I)'
_cod_data_source_file d4sc03977g3.cif
_cod_data_source_block jdq12
_cod_depositor_comments
;
The following automatic conversions were performed:

data item '_exptl_crystal_density_meas' value 'not_measured' was
changed to '?' -- the value is perceived as not measured.

Automatic conversion script
Id: cif_fix_values 8170 2020-07-09 18:12:32Z antanas 

 Adding full bibliography for 1572423--1572428.cif.
;
_cod_original_sg_symbol_H-M 'C 2/c'
_cod_database_code 1572423
_shelx_shelxl_version_number 2014/7
_shelx_space_group_comment
; 
The symmetry employed for this shelxl refinement is uniquely defined 
by the following loop, which should always be used as a source of 
symmetry information in preference to the above space-group names. 
They are only intended as comments. 
;
_shelx_estimated_absorpt_t_min 0.851
_shelx_estimated_absorpt_t_max 0.977
_exptl_absorpt_special_details
; 
Reflections not merged 
120977 Corrected reflections written to file jdq12_0m.hkl 
Estimated minimum and maximum transmission:  0.7893  0.8724 
The ratio of these values is more reliable than their absolute values! 
Additional spherical absorption correction applied with mu*r =  0.0920 
Lambda/2 correction factor = 0.00150 
;

loop_
_space_group_symop_operation_xyz
'x, y, z'
'-x, y, -z+1/2'
'x+1/2, y+1/2, z'
'-x+1/2, y+1/2, -z+1/2'
'-x, -y, -z'
'x, -y, z-1/2'
'-x+1/2, -y+1/2, -z'
'x+1/2, -y+1/2, z-1/2'

loop_
_atom_site_label
_atom_site_type_symbol
_atom_site_fract_x
_atom_site_fract_y
_atom_site_fract_z
_atom_site_U_iso_or_equiv
_atom_site_adp_type
_atom_site_occupancy
_atom_site_site_symmetry_order
_atom_site_calc_flag
_atom_site_refinement_flags_posn
_atom_site_refinement_flags_adp
_atom_site_refinement_flags_occupancy
_atom_site_disorder_assembly
_atom_site_disorder_group
Sc1 Sc 0.57656(2) 0.29791(3) 0.65222(2) 0.01844(7) Uani 1 1 d . . . . .
Sc2 Sc 0.66203(2) 0.39943(3) 0.62771(2) 0.01961(8) Uani 1 1 d . . . . .
Sc3 Sc 0.64282(2) 0.21003(3) 0.47284(2) 0.01986(8) Uani 1 1 d . . . . .
N1 N 0.62130(4) 0.28532(14) 0.63555(6) 0.0206(3) Uani 1 1 d . . . . .
N2 N 0.62162(4) 0.39918(14) 0.65496(6) 0.0218(3) Uani 1 1 d . . . . .
N3 N 0.66714(4) 0.32420(14) 0.55361(7) 0.0238(3) Uani 1 1 d . . . . .
N4 N 0.63501(4) 0.33447(14) 0.53519(6) 0.0218(3) Uani 1 1 d . . . . .
C1 C 0.62007(5) 0.16110(19) 0.73942(8) 0.0260(4) Uani 1 1 d . . . . .
C2 C 0.60742(5) 0.2636(2) 0.76236(8) 0.0276(4) Uani 1 1 d . . . . .
C3 C 0.57110(5) 0.2389(2) 0.74243(9) 0.0290(4) Uani 1 1 d . . . . .
C4 C 0.56119(5) 0.1214(2) 0.70665(9) 0.0298(4) Uani 1 1 d . . . . .
C5 C 0.59131(5) 0.07588(18) 0.70351(8) 0.0279(4) Uani 1 1 d . . . . .
C6 C 0.65774(6) 0.1396(2) 0.75414(10) 0.0392(5) Uani 1 1 d . . . . .
H6A H 0.6688 0.2270 0.7555 0.059 Uiso 1 1 calc R U . . .
H6B H 0.6584 0.0826 0.7236 0.059 Uiso 1 1 calc R U . . .
H6C H 0.6707 0.0950 0.7929 0.059 Uiso 1 1 calc R U . . .
C7 C 0.62846(7) 0.3725(2) 0.80570(10) 0.0430(5) Uani 1 1 d . . . . .
H7A H 0.6537 0.3600 0.8187 0.064 Uiso 1 1 calc R U . . .
H7B H 0.6247 0.3677 0.8402 0.064 Uiso 1 1 calc R U . . .
H7C H 0.6207 0.4609 0.7866 0.064 Uiso 1 1 calc R U . . .
C8 C 0.54999(7) 0.3122(3) 0.76561(11) 0.0475(6) Uani 1 1 d . . . . .
H8A H 0.5258 0.2765 0.7464 0.071 Uiso 1 1 calc R U . . .
H8B H 0.5494 0.4088 0.7568 0.071 Uiso 1 1 calc R U . . .
H8C H 0.5610 0.2992 0.8087 0.071 Uiso 1 1 calc R U . . .
C9 C 0.52755(6) 0.0415(3) 0.68488(12) 0.0501(6) Uani 1 1 d . . . . .
H9A H 0.5184 0.0178 0.6430 0.075 Uiso 1 1 calc R U . . .
H9B H 0.5099 0.0958 0.6890 0.075 Uiso 1 1 calc R U . . .
H9C H 0.5324 -0.0413 0.7085 0.075 Uiso 1 1 calc R U . . .
C10 C 0.59288(7) -0.0474(2) 0.67133(10) 0.0434(6) Uani 1 1 d . . . . .
H10A H 0.5978 -0.1267 0.6970 0.065 Uiso 1 1 calc R U . . .
H10B H 0.6118 -0.0369 0.6610 0.065 Uiso 1 1 calc R U . . .
H10C H 0.5701 -0.0594 0.6350 0.065 Uiso 1 1 calc R U . . .
C11 C 0.54956(5) 0.47805(19) 0.57475(8) 0.0281(4) Uani 1 1 d . . . . .
C12 C 0.53932(5) 0.3549(2) 0.54432(8) 0.0278(4) Uani 1 1 d . . . . .
C13 C 0.51702(5) 0.28720(18) 0.56182(8) 0.0269(4) Uani 1 1 d . . . . .
C14 C 0.51296(5) 0.37127(18) 0.60243(8) 0.0255(4) Uani 1 1 d . . . . .
C15 C 0.53403(5) 0.48781(17) 0.61183(8) 0.0263(4) Uani 1 1 d . . . . .
C16 C 0.57039(6) 0.5856(2) 0.56483(11) 0.0463(6) Uani 1 1 d . . . . .
H16A H 0.5888 0.5437 0.5583 0.069 Uiso 1 1 calc R U . . .
H16B H 0.5815 0.6446 0.5998 0.069 Uiso 1 1 calc R U . . .
H16C H 0.5545 0.6391 0.5298 0.069 Uiso 1 1 calc R U . . .
C17 C 0.54652(6) 0.3132(3) 0.49527(9) 0.0458(6) Uani 1 1 d . . . . .
H17A H 0.5341 0.3742 0.4613 0.069 Uiso 1 1 calc R U . . .
H17B H 0.5381 0.2205 0.4830 0.069 Uiso 1 1 calc R U . . .
H17C H 0.5721 0.3175 0.5094 0.069 Uiso 1 1 calc R U . . .
C18 C 0.49755(6) 0.1580(2) 0.53544(11) 0.0431(6) Uani 1 1 d . . . . .
H18A H 0.4842 0.1663 0.4920 0.065 Uiso 1 1 calc R U . . .
H18B H 0.4811 0.1395 0.5507 0.065 Uiso 1 1 calc R U . . .
H18C H 0.5146 0.0836 0.5464 0.065 Uiso 1 1 calc R U . . .
C19 C 0.48585(5) 0.3540(2) 0.62244(11) 0.0390(5) Uani 1 1 d . . . . .
H19A H 0.4919 0.4124 0.6568 0.059 Uiso 1 1 calc R U . . .
H19B H 0.4856 0.2595 0.6336 0.059 Uiso 1 1 calc R U . . .
H19C H 0.4624 0.3787 0.5900 0.059 Uiso 1 1 calc R U . . .
C20 C 0.53778(6) 0.6051(2) 0.65131(11) 0.0425(5) Uani 1 1 d . . . . .
H20A H 0.5281 0.6866 0.6271 0.064 Uiso 1 1 calc R U . . .
H20B H 0.5629 0.6193 0.6798 0.064 Uiso 1 1 calc R U . . .
H20C H 0.5248 0.5862 0.6729 0.064 Uiso 1 1 calc R U . . .
C21 C 0.72254(5) 0.4322(2) 0.71174(10) 0.0376(5) Uani 1 1 d . . . . .
C22 C 0.72305(5) 0.4843(2) 0.66204(10) 0.0368(5) Uani 1 1 d . . . . .
C23 C 0.70049(6) 0.5963(2) 0.64191(9) 0.0351(5) Uani 1 1 d . . . . .
C24 C 0.68597(5) 0.6140(2) 0.67994(10) 0.0355(5) Uani 1 1 d . . . . .
C25 C 0.70057(6) 0.5133(2) 0.72423(9) 0.0349(5) Uani 1 1 d . . . . .
C26 C 0.74394(7) 0.3138(3) 0.74899(13) 0.0688(9) Uani 1 1 d . . . . .
H26A H 0.7301 0.2645 0.7638 0.103 Uiso 1 1 calc R U . . .
H26B H 0.7659 0.3469 0.7827 0.103 Uiso 1 1 calc R U . . .
H26C H 0.7496 0.2534 0.7247 0.103 Uiso 1 1 calc R U . . .
C27 C 0.74579(7) 0.4350(3) 0.63659(15) 0.0672(9) Uani 1 1 d . . . . .
H27A H 0.7644 0.3758 0.6654 0.101 Uiso 1 1 calc R U . . .
H27B H 0.7566 0.5125 0.6279 0.101 Uiso 1 1 calc R U . . .
H27C H 0.7311 0.3846 0.5999 0.101 Uiso 1 1 calc R U . . .
C28 C 0.69502(9) 0.6901(3) 0.59216(13) 0.0697(9) Uani 1 1 d . . . . .
H28A H 0.6983 0.6401 0.5624 0.105 Uiso 1 1 calc R U . . .
H28B H 0.7122 0.7641 0.6080 0.105 Uiso 1 1 calc R U . . .
H28C H 0.6709 0.7270 0.5737 0.105 Uiso 1 1 calc R U . . .
C29 C 0.66179(7) 0.7249(3) 0.67793(15) 0.0665(9) Uani 1 1 d . . . . .
H29A H 0.6490 0.7621 0.6376 0.100 Uiso 1 1 calc R U . . .
H29B H 0.6758 0.7965 0.7058 0.100 Uiso 1 1 calc R U . . .
H29C H 0.6447 0.6886 0.6890 0.100 Uiso 1 1 calc R U . . .
C30 C 0.69539(9) 0.5067(3) 0.77744(12) 0.0697(9) Uani 1 1 d . . . . .
H30A H 0.6703 0.5221 0.7652 0.105 Uiso 1 1 calc R U . . .
H30B H 0.7099 0.5763 0.8061 0.105 Uiso 1 1 calc R U . . .
H30C H 0.7025 0.4174 0.7960 0.105 Uiso 1 1 calc R U . . .
C31 C 0.68219(5) 0.01165(19) 0.51846(9) 0.0297(4) Uani 1 1 d . . . . .
C32 C 0.66546(5) 0.03488(17) 0.55304(8) 0.0266(4) Uani 1 1 d . . . . .
C33 C 0.62888(5) 0.01056(17) 0.51682(9) 0.0262(4) Uani 1 1 d . . . . .
C34 C 0.62316(5) -0.03000(18) 0.45999(9) 0.0292(4) Uani 1 1 d . . . . .
C35 C 0.65616(6) -0.03231(18) 0.46151(9) 0.0308(4) Uani 1 1 d . . . . .
C36 C 0.72125(6) 0.0230(3) 0.54026(12) 0.0480(6) Uani 1 1 d . . . . .
H36A H 0.7333 -0.0572 0.5637 0.072 Uiso 1 1 calc R U . . .
H36B H 0.7305 0.1038 0.5651 0.072 Uiso 1 1 calc R U . . .
H36C H 0.7254 0.0298 0.5062 0.072 Uiso 1 1 calc R U . . .
C37 C 0.68379(6) 0.0710(2) 0.61757(9) 0.0399(5) Uani 1 1 d . . . . .
H37A H 0.6665 0.1079 0.6280 0.060 Uiso 1 1 calc R U . . .
H37B H 0.7021 0.1387 0.6256 0.060 Uiso 1 1 calc R U . . .
H37C H 0.6947 -0.0101 0.6414 0.060 Uiso 1 1 calc R U . . .
C38 C 0.60122(6) 0.0102(2) 0.53590(11) 0.0372(5) Uani 1 1 d . . . . .
H38A H 0.6002 -0.0794 0.5512 0.056 Uiso 1 1 calc R U . . .
H38B H 0.5781 0.0320 0.5018 0.056 Uiso 1 1 calc R U . . .
H38C H 0.6073 0.0778 0.5672 0.056 Uiso 1 1 calc R U . . .
C39 C 0.58835(6) -0.0806(2) 0.41110(11) 0.0457(6) Uani 1 1 d . . . . .
H39A H 0.5910 -0.1055 0.3766 0.069 Uiso 1 1 calc R U . . .
H39B H 0.5704 -0.0094 0.3998 0.069 Uiso 1 1 calc R U . . .
H39C H 0.5809 -0.1600 0.4250 0.069 Uiso 1 1 calc R U . . .
C40 C 0.66397(7) -0.0942(2) 0.41588(11) 0.0473(6) Uani 1 1 d . . . . .
H40A H 0.6715 -0.1882 0.4267 0.071 Uiso 1 1 calc R U . . .
H40B H 0.6829 -0.0431 0.4143 0.071 Uiso 1 1 calc R U . . .
H40C H 0.6426 -0.0916 0.3768 0.071 Uiso 1 1 calc R U . . .
C41 C 0.65853(5) 0.3979(2) 0.42622(9) 0.0305(4) Uani 1 1 d . . . . .
C42 C 0.65513(6) 0.2809(2) 0.39193(10) 0.0374(5) Uani 1 1 d . . . . .
C43 C 0.61932(6) 0.2413(2) 0.36318(9) 0.0363(5) Uani 1 1 d . . . . .
C44 C 0.60068(5) 0.3309(2) 0.38105(8) 0.0297(4) Uani 1 1 d . . . . .
C45 C 0.62479(5) 0.42902(18) 0.41887(8) 0.0253(4) Uani 1 1 d . . . . .
C46 C 0.69159(6) 0.4798(2) 0.45841(12) 0.0461(6) Uani 1 1 d . . . . .
H46A H 0.6882 0.5492 0.4823 0.069 Uiso 1 1 calc R U . . .
H46B H 0.6970 0.5233 0.4295 0.069 Uiso 1 1 calc R U . . .
H46C H 0.7113 0.4208 0.4845 0.069 Uiso 1 1 calc R U . . .
C47 C 0.68436(8) 0.2261(3) 0.38216(14) 0.0607(8) Uani 1 1 d . . . . .
H47A H 0.6751 0.1525 0.3530 0.091 Uiso 1 1 calc R U . . .
H47B H 0.7036 0.1917 0.4198 0.091 Uiso 1 1 calc R U . . .
H47C H 0.6935 0.2982 0.3672 0.091 Uiso 1 1 calc R U . . .
C48 C 0.60215(9) 0.1397(3) 0.31461(10) 0.0605(8) Uani 1 1 d . . . . .
H48A H 0.5912 0.1858 0.2761 0.091 Uiso 1 1 calc R U . . .
H48B H 0.5839 0.0907 0.3192 0.091 Uiso 1 1 calc R U . . .
H48C H 0.6200 0.0758 0.3167 0.091 Uiso 1 1 calc R U . . .
C49 C 0.56169(6) 0.3274(3) 0.35924(10) 0.0439(5) Uani 1 1 d . . . . .
H49A H 0.5568 0.3671 0.3893 0.066 Uiso 1 1 calc R U . . .
H49B H 0.5534 0.2335 0.3519 0.066 Uiso 1 1 calc R U . . .
H49C H 0.5493 0.3792 0.3222 0.066 Uiso 1 1 calc R U . . .
C50 C 0.61533(6) 0.5498(2) 0.44295(9) 0.0336(4) Uani 1 1 d . . . . .
H50A H 0.6015 0.6130 0.4105 0.050 Uiso 1 1 calc R U . . .
H50B H 0.6370 0.5943 0.4727 0.050 Uiso 1 1 calc R U . . .
H50C H 0.6012 0.5214 0.4615 0.050 Uiso 1 1 calc R U . . .

loop_
_atom_site_aniso_label
_atom_site_aniso_U_11
_atom_site_aniso_U_22
_atom_site_aniso_U_33
_atom_site_aniso_U_23
_atom_site_aniso_U_13
_atom_site_aniso_U_12
Sc1 0.01717(15) 0.01962(15) 0.01870(15) 0.00064(12) 0.00887(13) 0.00204(12)
Sc2 0.01846(15) 0.02038(15) 0.02003(16) -0.00231(12) 0.00941(13) -0.00165(12)
Sc3 0.02277(16) 0.01905(14) 0.01988(16) 0.00051(12) 0.01206(13) 0.00203(12)
N1 0.0209(7) 0.0217(7) 0.0178(7) 0.0026(5) 0.0084(6) 0.0029(5)
N2 0.0199(7) 0.0241(7) 0.0202(7) -0.0017(6) 0.0088(6) 0.0018(6)
N3 0.0255(8) 0.0216(7) 0.0272(8) -0.0024(6) 0.0152(7) -0.0028(6)
N4 0.0253(8) 0.0204(7) 0.0208(7) 0.0034(6) 0.0121(6) 0.0038(6)
C1 0.0257(9) 0.0335(9) 0.0213(9) 0.0109(7) 0.0133(8) 0.0085(7)
C2 0.0317(10) 0.0334(10) 0.0197(9) 0.0031(7) 0.0140(8) 0.0025(8)
C3 0.0309(10) 0.0363(10) 0.0268(10) 0.0068(8) 0.0197(8) 0.0076(8)
C4 0.0280(10) 0.0331(10) 0.0300(10) 0.0090(8) 0.0154(8) -0.0007(8)
C5 0.0377(11) 0.0241(9) 0.0242(9) 0.0068(7) 0.0169(8) 0.0052(7)
C6 0.0310(11) 0.0555(13) 0.0337(11) 0.0195(10) 0.0177(9) 0.0156(10)
C7 0.0516(14) 0.0459(12) 0.0279(11) -0.0055(9) 0.0166(10) -0.0071(11)
C8 0.0496(14) 0.0658(16) 0.0424(13) 0.0091(12) 0.0345(12) 0.0198(12)
C9 0.0355(12) 0.0512(14) 0.0574(16) 0.0164(12) 0.0178(12) -0.0099(11)
C10 0.0735(17) 0.0254(10) 0.0361(12) 0.0047(9) 0.0306(12) 0.0068(10)
C11 0.0192(9) 0.0289(9) 0.0284(10) 0.0104(7) 0.0055(8) 0.0057(7)
C12 0.0207(9) 0.0363(10) 0.0200(9) 0.0032(7) 0.0049(7) 0.0100(7)
C13 0.0186(8) 0.0264(9) 0.0268(9) -0.0049(7) 0.0041(7) 0.0032(7)
C14 0.0178(8) 0.0257(9) 0.0305(10) 0.0008(7) 0.0098(8) 0.0041(7)
C15 0.0203(9) 0.0204(8) 0.0301(10) -0.0012(7) 0.0059(7) 0.0050(7)
C16 0.0341(12) 0.0437(13) 0.0528(14) 0.0261(11) 0.0148(11) 0.0030(10)
C17 0.0353(12) 0.0735(17) 0.0241(10) 0.0063(11) 0.0110(9) 0.0230(11)
C18 0.0348(12) 0.0282(10) 0.0437(13) -0.0097(9) 0.0014(10) 0.0002(9)
C19 0.0232(10) 0.0455(12) 0.0507(14) 0.0044(10) 0.0199(10) 0.0066(9)
C20 0.0400(12) 0.0274(10) 0.0477(13) -0.0102(9) 0.0117(10) 0.0053(9)
C21 0.0246(10) 0.0300(10) 0.0383(12) -0.0076(9) -0.0003(9) -0.0029(8)
C22 0.0225(10) 0.0397(11) 0.0469(13) -0.0200(10) 0.0158(9) -0.0086(8)
C23 0.0363(11) 0.0312(10) 0.0326(11) -0.0051(8) 0.0127(9) -0.0149(9)
C24 0.0206(9) 0.0264(9) 0.0517(13) -0.0178(9) 0.0115(9) -0.0036(7)
C25 0.0348(11) 0.0413(11) 0.0282(10) -0.0147(9) 0.0152(9) -0.0166(9)
C26 0.0491(16) 0.0440(14) 0.0637(18) -0.0020(13) -0.0114(14) 0.0057(12)
C27 0.0356(13) 0.086(2) 0.093(2) -0.0472(18) 0.0414(15) -0.0186(13)
C28 0.092(2) 0.0530(16) 0.0493(16) -0.0010(13) 0.0226(16) -0.0319(16)
C29 0.0347(13) 0.0442(14) 0.104(2) -0.0342(15) 0.0209(15) 0.0003(11)
C30 0.089(2) 0.082(2) 0.0485(16) -0.0328(15) 0.0422(16) -0.0446(18)
C31 0.0294(10) 0.0234(9) 0.0393(11) 0.0070(8) 0.0190(9) 0.0093(7)
C32 0.0319(10) 0.0191(8) 0.0280(9) 0.0055(7) 0.0140(8) 0.0042(7)
C33 0.0304(10) 0.0184(8) 0.0339(10) 0.0016(7) 0.0187(8) 0.0006(7)
C34 0.0327(10) 0.0196(8) 0.0343(10) -0.0049(7) 0.0157(9) -0.0008(7)
C35 0.0410(11) 0.0197(8) 0.0381(11) -0.0009(8) 0.0243(10) 0.0051(8)
C36 0.0321(12) 0.0502(14) 0.0625(16) 0.0132(12) 0.0236(12) 0.0120(10)
C37 0.0461(13) 0.0365(11) 0.0289(11) 0.0080(9) 0.0118(10) 0.0088(9)
C38 0.0446(12) 0.0259(9) 0.0538(14) -0.0009(9) 0.0339(11) -0.0025(9)
C39 0.0434(13) 0.0357(11) 0.0482(14) -0.0154(10) 0.0146(11) -0.0099(10)
C40 0.0703(17) 0.0344(11) 0.0535(15) -0.0024(10) 0.0428(14) 0.0129(11)
C41 0.0339(10) 0.0322(10) 0.0334(10) 0.0112(8) 0.0227(9) 0.0056(8)
C42 0.0537(14) 0.0383(11) 0.0370(11) 0.0117(9) 0.0352(11) 0.0147(10)
C43 0.0564(14) 0.0340(10) 0.0211(9) 0.0023(8) 0.0210(10) 0.0079(10)
C44 0.0349(11) 0.0310(9) 0.0210(9) 0.0058(7) 0.0119(8) 0.0060(8)
C45 0.0329(10) 0.0247(8) 0.0225(9) 0.0061(7) 0.0167(8) 0.0054(7)
C46 0.0383(12) 0.0473(13) 0.0592(15) 0.0167(11) 0.0289(12) 0.0002(10)
C47 0.085(2) 0.0567(16) 0.080(2) 0.0213(14) 0.0705(18) 0.0273(15)
C48 0.094(2) 0.0512(15) 0.0265(12) -0.0061(11) 0.0212(14) 0.0122(15)
C49 0.0357(12) 0.0479(13) 0.0345(12) 0.0066(10) 0.0064(10) 0.0037(10)
C50 0.0439(12) 0.0264(9) 0.0345(11) 0.0065(8) 0.0222(10) 0.0094(8)

loop_
_atom_type_symbol
_atom_type_description
_atom_type_scat_dispersion_real
_atom_type_scat_dispersion_imag
_atom_type_scat_source
C C 0.0033 0.0016 'International Tables Vol C Tables 4.2.6.8 and 6.1.1.4'
H H 0.0000 0.0000 'International Tables Vol C Tables 4.2.6.8 and 6.1.1.4'
N N 0.0061 0.0033 'International Tables Vol C Tables 4.2.6.8 and 6.1.1.4'
Sc Sc 0.2519 0.3716 'International Tables Vol C Tables 4.2.6.8 and 6.1.1.4'

loop_
_geom_angle_atom_site_label_1
_geom_angle_atom_site_label_2
_geom_angle_atom_site_label_3
_geom_angle
_geom_angle_site_symmetry_1
_geom_angle_site_symmetry_3
_geom_angle_publ_flag
N2 Sc1 N1 32.94(5) . . ?
N2 Sc1 C15 97.72(6) . . ?
N1 Sc1 C15 120.60(6) . . ?
N2 Sc1 C5 113.57(6) . . ?
N1 Sc1 C5 91.84(6) . . ?
C15 Sc1 C5 147.27(7) . . ?
N2 Sc1 C13 123.63(6) . . ?
N1 Sc1 C13 115.12(6) . . ?
C15 Sc1 C13 54.75(6) . . ?
C5 Sc1 C13 109.88(7) . . ?
N2 Sc1 C11 75.99(6) . . ?
N1 Sc1 C11 89.85(6) . . ?
C15 Sc1 C11 32.99(6) . . ?
C5 Sc1 C11 162.75(7) . . ?
C13 Sc1 C11 54.34(6) . . ?
N2 Sc1 C2 92.99(6) . . ?
N1 Sc1 C2 100.49(6) . . ?
C15 Sc1 C2 117.13(6) . . ?
C5 Sc1 C2 54.49(6) . . ?
C13 Sc1 C2 142.27(7) . . ?
C11 Sc1 C2 141.78(7) . . ?
N2 Sc1 C12 90.76(6) . . ?
N1 Sc1 C12 86.91(6) . . ?
C15 Sc1 C12 54.47(6) . . ?
C5 Sc1 C12 130.51(7) . . ?
C13 Sc1 C12 32.91(6) . . ?
C11 Sc1 C12 32.46(6) . . ?
C2 Sc1 C12 171.27(6) . . ?
N2 Sc1 C14 128.91(6) . . ?
N1 Sc1 C14 140.56(6) . . ?
C15 Sc1 C14 32.98(6) . . ?
C5 Sc1 C14 117.49(6) . . ?
C13 Sc1 C14 32.83(6) . . ?
C11 Sc1 C14 54.31(6) . . ?
C2 Sc1 C14 117.71(6) . . ?
C12 Sc1 C14 54.27(6) . . ?
N2 Sc1 C1 87.19(6) . . ?
N1 Sc1 C1 78.23(6) . . ?
C15 Sc1 C1 149.84(6) . . ?
C5 Sc1 C1 32.83(6) . . ?
C13 Sc1 C1 142.67(7) . . ?
C11 Sc1 C1 162.50(6) . . ?
C2 Sc1 C1 32.71(6) . . ?
C12 Sc1 C1 155.61(6) . . ?
C14 Sc1 C1 140.36(6) . . ?
N2 Sc1 C3 124.48(6) . . ?
N1 Sc1 C3 131.33(6) . . ?
C15 Sc1 C3 100.34(6) . . ?
C5 Sc1 C3 54.42(6) . . ?
C13 Sc1 C3 109.52(7) . . ?
C11 Sc1 C3 133.24(7) . . ?
C2 Sc1 C3 32.75(6) . . ?
C12 Sc1 C3 141.11(7) . . ?
C14 Sc1 C3 88.09(6) . . ?
C1 Sc1 C3 54.17(6) . . ?
N2 Sc1 C4 141.28(6) . . ?
N1 Sc1 C4 124.69(6) . . ?
C15 Sc1 C4 114.61(7) . . ?
C5 Sc1 C4 32.86(6) . . ?
C13 Sc1 C4 93.34(7) . . ?
C11 Sc1 C4 142.21(6) . . ?
C2 Sc1 C4 54.18(7) . . ?
C12 Sc1 C4 124.88(7) . . ?
C14 Sc1 C4 87.99(6) . . ?
C1 Sc1 C4 54.14(6) . . ?
C3 Sc1 C4 32.60(7) . . ?
N3 Sc2 N2 136.78(6) . . ?
N3 Sc2 N4 33.04(6) . . ?
N2 Sc2 N4 105.42(6) . . ?
N3 Sc2 N1 109.76(6) . . ?
N2 Sc2 N1 32.79(5) . . ?
N4 Sc2 N1 85.53(6) . . ?
N3 Sc2 C24 125.84(7) . . ?
N2 Sc2 C24 90.82(6) . . ?
N4 Sc2 C24 135.45(7) . . ?
N1 Sc2 C24 122.70(7) . . ?
N3 Sc2 C23 92.97(7) . . ?
N2 Sc2 C23 122.74(7) . . ?
N4 Sc2 C23 110.98(6) . . ?
N1 Sc2 C23 155.45(7) . . ?
C24 Sc2 C23 33.22(7) . . ?
N3 Sc2 C21 107.42(7) . . ?
N2 Sc2 C21 112.97(7) . . ?
N4 Sc2 C21 140.45(7) . . ?
N1 Sc2 C21 122.92(7) . . ?
C24 Sc2 C21 54.80(7) . . ?
C23 Sc2 C21 54.46(7) . . ?
N3 Sc2 C22 83.29(6) . . ?
N2 Sc2 C22 139.91(6) . . ?
N4 Sc2 C22 113.55(7) . . ?
N1 Sc2 C22 155.02(7) . . ?
C24 Sc2 C22 54.68(7) . . ?
C23 Sc2 C22 32.80(7) . . ?
C21 Sc2 C22 32.59(8) . . ?
N3 Sc2 C25 137.15(7) . . ?
N2 Sc2 C25 85.97(6) . . ?
N4 Sc2 C25 165.48(6) . . ?
N1 Sc2 C25 108.61(6) . . ?
C24 Sc2 C25 33.16(7) . . ?
C23 Sc2 C25 54.57(7) . . ?
C21 Sc2 C25 32.68(7) . . ?
C22 Sc2 C25 54.09(7) . . ?
N3 Sc3 N4 33.19(6) . . ?
N3 Sc3 C44 117.21(6) . . ?
N4 Sc3 C44 97.17(6) . . ?
N3 Sc3 C41 87.39(7) . . ?
N4 Sc3 C41 96.35(6) . . ?
C44 Sc3 C41 54.80(7) . . ?
N3 Sc3 C45 87.42(6) . . ?
N4 Sc3 C45 78.49(6) . . ?
C44 Sc3 C45 33.00(6) . . ?
C41 Sc3 C45 32.98(6) . . ?
N3 Sc3 C31 93.37(6) . . ?
N4 Sc3 C31 114.49(6) . . ?
C44 Sc3 C31 147.94(7) . . ?
C41 Sc3 C31 122.34(7) . . ?
C45 Sc3 C31 155.29(6) . . ?
N3 Sc3 C42 117.46(7) . . ?
N4 Sc3 C42 129.15(6) . . ?
C44 Sc3 C42 54.74(7) . . ?
C41 Sc3 C42 33.18(7) . . ?
C45 Sc3 C42 54.75(6) . . ?
C31 Sc3 C42 104.01(7) . . ?
N3 Sc3 C34 127.38(6) . . ?
N4 Sc3 C34 118.19(6) . . ?
C44 Sc3 C34 106.81(7) . . ?
C41 Sc3 C34 143.77(7) . . ?
C45 Sc3 C34 139.79(7) . . ?
C31 Sc3 C34 54.55(7) . . ?
C42 Sc3 C34 110.84(7) . . ?
N3 Sc3 C33 95.12(6) . . ?
N4 Sc3 C33 87.37(6) . . ?
C44 Sc3 C33 126.03(7) . . ?
C41 Sc3 C33 176.10(6) . . ?
C45 Sc3 C33 149.95(6) . . ?
C31 Sc3 C33 54.61(6) . . ?
C42 Sc3 C33 143.27(7) . . ?
C34 Sc3 C33 33.10(6) . . ?
N3 Sc3 C32 75.75(6) . . ?
N4 Sc3 C32 85.50(6) . . ?
C44 Sc3 C32 158.77(7) . . ?
C41 Sc3 C32 146.08(7) . . ?
C45 Sc3 C32 162.85(6) . . ?
C31 Sc3 C32 32.91(6) . . ?
C42 Sc3 C32 136.83(7) . . ?
C34 Sc3 C32 54.52(6) . . ?
C33 Sc3 C32 32.82(6) . . ?
N3 Sc3 C43 140.02(7) . . ?
N4 Sc3 C43 129.57(6) . . ?
C44 Sc3 C43 32.99(7) . . ?
C41 Sc3 C43 54.51(7) . . ?
C45 Sc3 C43 54.49(6) . . ?
C31 Sc3 C43 115.92(7) . . ?
C42 Sc3 C43 32.67(8) . . ?
C34 Sc3 C43 92.47(7) . . ?
C33 Sc3 C43 123.64(7) . . ?
C32 Sc3 C43 142.65(7) . . ?
N3 Sc3 C35 125.75(6) . . ?
N4 Sc3 C35 138.71(6) . . ?
C44 Sc3 C35 116.91(7) . . ?
C41 Sc3 C35 121.73(7) . . ?
C45 Sc3 C35 142.46(6) . . ?
C31 Sc3 C35 32.82(7) . . ?
C42 Sc3 C35 90.98(7) . . ?
C34 Sc3 C35 32.64(6) . . ?
C33 Sc3 C35 54.37(6) . . ?
C32 Sc3 C35 54.27(6) . . ?
C43 Sc3 C35 88.67(7) . . ?
N2 N1 Sc1 72.70(10) . . ?
N2 N1 Sc2 73.37(10) . . ?
Sc1 N1 Sc2 145.28(7) . . ?
N1 N2 Sc1 74.35(10) . . ?
N1 N2 Sc2 73.84(10) . . ?
Sc1 N2 Sc2 147.35(7) . . ?
N4 N3 Sc3 75.05(10) . . ?
N4 N3 Sc2 74.38(10) . . ?
Sc3 N3 Sc2 145.97(8) . . ?
N3 N4 Sc3 71.77(10) . . ?
N3 N4 Sc2 72.57(10) . . ?
Sc3 N4 Sc2 141.36(7) . . ?
C5 C1 C2 107.88(17) . . ?
C5 C1 C6 125.68(19) . . ?
C2 C1 C6 126.28(19) . . ?
C5 C1 Sc1 72.51(10) . . ?
C2 C1 Sc1 73.32(10) . . ?
C6 C1 Sc1 123.48(12) . . ?
C1 C2 C3 108.16(17) . . ?
C1 C2 C7 127.67(19) . . ?
C3 C2 C7 123.86(18) . . ?
C1 C2 Sc1 73.96(10) . . ?
C3 C2 Sc1 74.22(11) . . ?
C7 C2 Sc1 122.82(14) . . ?
C4 C3 C2 107.94(17) . . ?
C4 C3 C8 127.4(2) . . ?
C2 C3 C8 123.7(2) . . ?
C4 C3 Sc1 73.96(11) . . ?
C2 C3 Sc1 73.03(11) . . ?
C8 C3 Sc1 127.22(14) . . ?
C3 C4 C5 107.70(17) . . ?
C3 C4 C9 127.3(2) . . ?
C5 C4 C9 124.0(2) . . ?
C3 C4 Sc1 73.44(11) . . ?
C5 C4 Sc1 71.97(10) . . ?
C9 C4 Sc1 128.74(14) . . ?
C1 C5 C4 108.23(17) . . ?
C1 C5 C10 126.00(19) . . ?
C4 C5 C10 125.6(2) . . ?
C1 C5 Sc1 74.66(10) . . ?
C4 C5 Sc1 75.17(11) . . ?
C10 C5 Sc1 119.77(13) . . ?
C12 C11 C15 108.28(17) . . ?
C12 C11 C16 125.2(2) . . ?
C15 C11 C16 126.23(19) . . ?
C12 C11 Sc1 73.94(10) . . ?
C15 C11 Sc1 72.54(10) . . ?
C16 C11 Sc1 123.96(13) . . ?
C11 C12 C13 108.20(17) . . ?
C11 C12 C17 125.0(2) . . ?
C13 C12 C17 126.2(2) . . ?
C11 C12 Sc1 73.60(10) . . ?
C13 C12 Sc1 73.08(10) . . ?
C17 C12 Sc1 126.04(13) . . ?
C14 C13 C12 107.84(16) . . ?
C14 C13 C18 126.38(19) . . ?
C12 C13 C18 125.32(19) . . ?
C14 C13 Sc1 74.17(10) . . ?
C12 C13 Sc1 74.00(10) . . ?
C18 C13 Sc1 123.74(13) . . ?
C13 C14 C15 107.76(17) . . ?
C13 C14 C19 125.87(18) . . ?
C15 C14 C19 125.34(18) . . ?
C13 C14 Sc1 73.00(10) . . ?
C15 C14 Sc1 72.26(10) . . ?
C19 C14 Sc1 129.43(14) . . ?
C11 C15 C14 107.84(16) . . ?
C11 C15 C20 125.55(18) . . ?
C14 C15 C20 126.52(19) . . ?
C11 C15 Sc1 74.47(10) . . ?
C14 C15 Sc1 74.76(10) . . ?
C20 C15 Sc1 119.36(13) . . ?
C22 C21 C25 108.46(19) . . ?
C22 C21 C26 126.4(2) . . ?
C25 C21 C26 125.0(2) . . ?
C22 C21 Sc2 74.14(12) . . ?
C25 C21 Sc2 74.28(11) . . ?
C26 C21 Sc2 120.89(15) . . ?
C21 C22 C23 108.35(18) . . ?
C21 C22 C27 126.0(2) . . ?
C23 C22 C27 125.5(2) . . ?
C21 C22 Sc2 73.27(12) . . ?
C23 C22 Sc2 73.07(11) . . ?
C27 C22 Sc2 122.76(15) . . ?
C22 C23 C24 107.85(19) . . ?
C22 C23 C28 126.6(2) . . ?
C24 C23 C28 125.3(2) . . ?
C22 C23 Sc2 74.12(12) . . ?
C24 C23 Sc2 72.85(11) . . ?
C28 C23 Sc2 123.05(16) . . ?
C23 C24 C25 107.45(18) . . ?
C23 C24 C29 127.3(2) . . ?
C25 C24 C29 125.1(2) . . ?
C23 C24 Sc2 73.93(11) . . ?
C25 C24 Sc2 74.66(11) . . ?
C29 C24 Sc2 120.91(14) . . ?
C21 C25 C24 107.82(19) . . ?
C21 C25 C30 127.6(2) . . ?
C24 C25 C30 124.4(2) . . ?
C21 C25 Sc2 73.04(11) . . ?
C24 C25 Sc2 72.18(11) . . ?
C30 C25 Sc2 124.79(15) . . ?
C32 C31 C35 108.15(17) . . ?
C32 C31 C36 125.4(2) . . ?
C35 C31 C36 126.34(19) . . ?
C32 C31 Sc3 74.16(10) . . ?
C35 C31 Sc3 74.77(11) . . ?
C36 C31 Sc3 120.23(14) . . ?
C33 C32 C31 107.93(17) . . ?
C33 C32 C37 126.29(18) . . ?
C31 C32 C37 125.69(19) . . ?
C33 C32 Sc3 73.19(10) . . ?
C31 C32 Sc3 72.93(10) . . ?
C37 C32 Sc3 122.33(13) . . ?
C32 C33 C34 107.83(17) . . ?
C32 C33 C38 126.84(18) . . ?
C34 C33 C38 124.94(18) . . ?
C32 C33 Sc3 73.99(10) . . ?
C34 C33 Sc3 73.38(11) . . ?
C38 C33 Sc3 124.02(12) . . ?
C35 C34 C33 108.14(17) . . ?
C35 C34 C39 127.27(19) . . ?
C33 C34 C39 124.00(19) . . ?
C35 C34 Sc3 74.72(11) . . ?
C33 C34 Sc3 73.52(10) . . ?
C39 C34 Sc3 124.57(14) . . ?
C34 C35 C31 107.88(17) . . ?
C34 C35 C40 126.6(2) . . ?
C31 C35 C40 124.7(2) . . ?
C34 C35 Sc3 72.64(10) . . ?
C31 C35 Sc3 72.41(10) . . ?
C40 C35 Sc3 129.10(14) . . ?
C45 C41 C42 107.94(19) . . ?
C45 C41 C46 127.06(19) . . ?
C42 C41 C46 124.67(19) . . ?
C45 C41 Sc3 73.72(10) . . ?
C42 C41 Sc3 73.76(11) . . ?
C46 C41 Sc3 123.46(14) . . ?
C43 C42 C41 107.99(18) . . ?
C43 C42 C47 127.5(2) . . ?
C41 C42 C47 123.9(2) . . ?
C43 C42 Sc3 74.54(11) . . ?
C41 C42 Sc3 73.05(11) . . ?
C47 C42 Sc3 125.28(15) . . ?
C42 C43 C44 107.91(18) . . ?
C42 C43 C48 126.9(2) . . ?
C44 C43 C48 124.4(2) . . ?
C42 C43 Sc3 72.79(12) . . ?
C44 C43 Sc3 72.18(11) . . ?
C48 C43 Sc3 128.61(16) . . ?
C45 C44 C43 108.05(18) . . ?
C45 C44 C49 126.44(19) . . ?
C43 C44 C49 125.3(2) . . ?
C45 C44 Sc3 73.81(11) . . ?
C43 C44 Sc3 74.82(11) . . ?
C49 C44 Sc3 121.13(14) . . ?
C41 C45 C44 108.05(17) . . ?
C41 C45 C50 126.44(19) . . ?
C44 C45 C50 125.37(18) . . ?
C41 C45 Sc3 73.30(10) . . ?
C44 C45 Sc3 73.19(10) . . ?
C50 C45 Sc3 122.71(12) . . ?

loop_
_geom_bond_atom_site_label_1
_geom_bond_atom_site_label_2
_geom_bond_distance
_geom_bond_site_symmetry_2
_geom_bond_publ_flag
Sc1 Cnt1 2.199 . ?
Sc1 Cnt2 2.189 . ?
Sc2 Cnt3 2.168 . ?
Sc3 Cnt4 2.189 . ?
Sc3 Cnt5 2.180 . ?
Sc1 N2 2.1596(15) . ?
Sc1 N1 2.1781(15) . ?
Sc1 C15 2.4753(18) . ?
Sc1 C5 2.4815(18) . ?
Sc1 C13 2.4925(18) . ?
Sc1 C11 2.5001(18) . ?
Sc1 C2 2.5009(19) . ?
Sc1 C12 2.5044(19) . ?
Sc1 C14 2.5076(18) . ?
Sc1 C1 2.5091(18) . ?
Sc1 C3 2.5162(19) . ?
Sc1 C4 2.5229(19) . ?
Sc2 N3 2.1577(16) . ?
Sc2 N2 2.1765(15) . ?
Sc2 N4 2.1780(15) . ?
Sc2 N1 2.1818(15) . ?
Sc2 C24 2.4556(19) . ?
Sc2 C23 2.469(2) . ?
Sc2 C21 2.472(2) . ?
Sc2 C22 2.483(2) . ?
Sc2 C25 2.487(2) . ?
Sc3 N3 2.1395(16) . ?
Sc3 N4 2.1764(15) . ?
Sc3 C44 2.4778(19) . ?
Sc3 C41 2.4804(19) . ?
Sc3 C45 2.4858(18) . ?
Sc3 C31 2.4859(18) . ?
Sc3 C42 2.490(2) . ?
Sc3 C34 2.4897(19) . ?
Sc3 C33 2.4914(18) . ?
Sc3 C32 2.5017(18) . ?
Sc3 C43 2.512(2) . ?
Sc3 C35 2.5163(19) . ?
N1 N2 1.2300(19) . ?
N3 N4 1.233(2) . ?
C1 C5 1.411(3) . ?
C1 C2 1.411(3) . ?
C1 C6 1.496(3) . ?
C2 C3 1.415(3) . ?
C2 C7 1.498(3) . ?
C3 C4 1.414(3) . ?
C3 C8 1.498(3) . ?
C4 C5 1.416(3) . ?
C4 C9 1.503(3) . ?
C5 C10 1.495(3) . ?
C11 C12 1.399(3) . ?
C11 C15 1.413(3) . ?
C11 C16 1.494(3) . ?
C12 C13 1.415(3) . ?
C12 C17 1.499(3) . ?
C13 C14 1.413(3) . ?
C13 C18 1.499(3) . ?
C14 C15 1.415(3) . ?
C14 C19 1.502(3) . ?
C15 C20 1.499(3) . ?
C21 C22 1.390(3) . ?
C21 C25 1.395(3) . ?
C21 C26 1.510(3) . ?
C22 C23 1.398(3) . ?
C22 C27 1.504(3) . ?
C23 C24 1.408(3) . ?
C23 C28 1.504(3) . ?
C24 C25 1.411(3) . ?
C24 C29 1.499(3) . ?
C25 C30 1.494(3) . ?
C31 C32 1.413(3) . ?
C31 C35 1.413(3) . ?
C31 C36 1.501(3) . ?
C32 C33 1.410(3) . ?
C32 C37 1.495(3) . ?
C33 C34 1.419(3) . ?
C33 C38 1.497(3) . ?
C34 C35 1.407(3) . ?
C34 C39 1.501(3) . ?
C35 C40 1.502(3) . ?
C41 C45 1.409(3) . ?
C41 C42 1.419(3) . ?
C41 C46 1.494(3) . ?
C42 C43 1.407(3) . ?
C42 C47 1.505(3) . ?
C43 C44 1.417(3) . ?
C43 C48 1.490(3) . ?
C44 C45 1.410(3) . ?
C44 C49 1.494(3) . ?
C45 C50 1.492(3) . ?

loop_
_geom_torsion_atom_site_label_1
_geom_torsion_atom_site_label_2
_geom_torsion_atom_site_label_3
_geom_torsion_atom_site_label_4
_geom_torsion
_geom_torsion_site_symmetry_1
_geom_torsion_site_symmetry_2
_geom_torsion_site_symmetry_3
_geom_torsion_site_symmetry_4
_geom_torsion_publ_flag
Sc2 N1 N2 Sc1 172.53(6) . . . . ?
Sc1 N1 N2 Sc2 -172.53(6) . . . . ?
Sc2 N3 N4 Sc3 -164.87(6) . . . . ?
Sc3 N3 N4 Sc2 164.87(6) . . . . ?
C5 C1 C2 C3 2.1(2) . . . . ?
C6 C1 C2 C3 -173.45(18) . . . . ?
Sc1 C1 C2 C3 66.91(13) . . . . ?
C5 C1 C2 C7 175.86(19) . . . . ?
C6 C1 C2 C7 0.3(3) . . . . ?
Sc1 C1 C2 C7 -119.4(2) . . . . ?
C5 C1 C2 Sc1 -64.76(12) . . . . ?
C6 C1 C2 Sc1 119.64(18) . . . . ?
C1 C2 C3 C4 -0.5(2) . . . . ?
C7 C2 C3 C4 -174.49(18) . . . . ?
Sc1 C2 C3 C4 66.27(13) . . . . ?
C1 C2 C3 C8 169.42(18) . . . . ?
C7 C2 C3 C8 -4.6(3) . . . . ?
Sc1 C2 C3 C8 -123.8(2) . . . . ?
C1 C2 C3 Sc1 -66.74(13) . . . . ?
C7 C2 C3 Sc1 119.24(19) . . . . ?
C2 C3 C4 C5 -1.4(2) . . . . ?
C8 C3 C4 C5 -170.79(19) . . . . ?
Sc1 C3 C4 C5 64.28(13) . . . . ?
C2 C3 C4 C9 167.9(2) . . . . ?
C8 C3 C4 C9 -1.5(3) . . . . ?
Sc1 C3 C4 C9 -126.5(2) . . . . ?
C2 C3 C4 Sc1 -65.65(13) . . . . ?
C8 C3 C4 Sc1 124.9(2) . . . . ?
C2 C1 C5 C4 -3.0(2) . . . . ?
C6 C1 C5 C4 172.63(17) . . . . ?
Sc1 C1 C5 C4 -68.30(13) . . . . ?
C2 C1 C5 C10 -178.78(18) . . . . ?
C6 C1 C5 C10 -3.1(3) . . . . ?
Sc1 C1 C5 C10 115.92(18) . . . . ?
C2 C1 C5 Sc1 65.30(13) . . . . ?
C6 C1 C5 Sc1 -119.06(18) . . . . ?
C3 C4 C5 C1 2.7(2) . . . . ?
C9 C4 C5 C1 -167.00(19) . . . . ?
Sc1 C4 C5 C1 67.96(13) . . . . ?
C3 C4 C5 C10 178.50(18) . . . . ?
C9 C4 C5 C10 8.8(3) . . . . ?
Sc1 C4 C5 C10 -116.25(19) . . . . ?
C3 C4 C5 Sc1 -65.25(13) . . . . ?
C9 C4 C5 Sc1 125.0(2) . . . . ?
C15 C11 C12 C13 0.5(2) . . . . ?
C16 C11 C12 C13 -174.03(17) . . . . ?
Sc1 C11 C12 C13 65.42(13) . . . . ?
C15 C11 C12 C17 172.22(17) . . . . ?
C16 C11 C12 C17 -2.3(3) . . . . ?
Sc1 C11 C12 C17 -122.86(18) . . . . ?
C15 C11 C12 Sc1 -64.92(13) . . . . ?
C16 C11 C12 Sc1 120.56(18) . . . . ?
C11 C12 C13 C14 1.3(2) . . . . ?
C17 C12 C13 C14 -170.33(18) . . . . ?
Sc1 C12 C13 C14 67.03(13) . . . . ?
C11 C12 C13 C18 173.92(17) . . . . ?
C17 C12 C13 C18 2.3(3) . . . . ?
Sc1 C12 C13 C18 -120.33(18) . . . . ?
C11 C12 C13 Sc1 -65.76(12) . . . . ?
C17 C12 C13 Sc1 122.65(18) . . . . ?
C12 C13 C14 C15 -2.5(2) . . . . ?
C18 C13 C14 C15 -175.09(18) . . . . ?
Sc1 C13 C14 C15 64.37(13) . . . . ?
C12 C13 C14 C19 166.32(18) . . . . ?
C18 C13 C14 C19 -6.2(3) . . . . ?
Sc1 C13 C14 C19 -126.76(19) . . . . ?
C12 C13 C14 Sc1 -66.91(12) . . . . ?
C18 C13 C14 Sc1 120.54(19) . . . . ?
C12 C11 C15 C14 -2.1(2) . . . . ?
C16 C11 C15 C14 172.38(18) . . . . ?
Sc1 C11 C15 C14 -67.91(12) . . . . ?
C12 C11 C15 C20 -178.91(18) . . . . ?
C16 C11 C15 C20 -4.4(3) . . . . ?
Sc1 C11 C15 C20 115.26(19) . . . . ?
C12 C11 C15 Sc1 65.83(12) . . . . ?
C16 C11 C15 Sc1 -119.71(19) . . . . ?
C13 C14 C15 C11 2.9(2) . . . . ?
C19 C14 C15 C11 -166.09(18) . . . . ?
Sc1 C14 C15 C11 67.71(12) . . . . ?
C13 C14 C15 C20 179.64(18) . . . . ?
C19 C14 C15 C20 10.7(3) . . . . ?
Sc1 C14 C15 C20 -115.50(19) . . . . ?
C13 C14 C15 Sc1 -64.86(13) . . . . ?
C19 C14 C15 Sc1 126.20(19) . . . . ?
C25 C21 C22 C23 -1.8(2) . . . . ?
C26 C21 C22 C23 -177.9(2) . . . . ?
Sc2 C21 C22 C23 65.17(14) . . . . ?
C25 C21 C22 C27 174.4(2) . . . . ?
C26 C21 C22 C27 -1.7(3) . . . . ?
Sc2 C21 C22 C27 -118.7(2) . . . . ?
C25 C21 C22 Sc2 -66.94(14) . . . . ?
C26 C21 C22 Sc2 117.0(2) . . . . ?
C21 C22 C23 C24 0.3(2) . . . . ?
C27 C22 C23 C24 -175.9(2) . . . . ?
Sc2 C22 C23 C24 65.56(14) . . . . ?
C21 C22 C23 C28 175.0(2) . . . . ?
C27 C22 C23 C28 -1.1(3) . . . . ?
Sc2 C22 C23 C28 -119.7(2) . . . . ?
C21 C22 C23 Sc2 -65.29(14) . . . . ?
C27 C22 C23 Sc2 118.5(2) . . . . ?
C22 C23 C24 C25 1.3(2) . . . . ?
C28 C23 C24 C25 -173.5(2) . . . . ?
Sc2 C23 C24 C25 67.71(13) . . . . ?
C22 C23 C24 C29 176.7(2) . . . . ?
C28 C23 C24 C29 1.8(3) . . . . ?
Sc2 C23 C24 C29 -116.9(2) . . . . ?
C22 C23 C24 Sc2 -66.41(14) . . . . ?
C28 C23 C24 Sc2 118.7(2) . . . . ?
C22 C21 C25 C24 2.6(2) . . . . ?
C26 C21 C25 C24 178.7(2) . . . . ?
Sc2 C21 C25 C24 -64.27(14) . . . . ?
C22 C21 C25 C30 -172.0(2) . . . . ?
C26 C21 C25 C30 4.2(3) . . . . ?
Sc2 C21 C25 C30 121.2(2) . . . . ?
C22 C21 C25 Sc2 66.85(14) . . . . ?
C26 C21 C25 Sc2 -117.0(2) . . . . ?
C23 C24 C25 C21 -2.4(2) . . . . ?
C29 C24 C25 C21 -177.90(19) . . . . ?
Sc2 C24 C25 C21 64.84(14) . . . . ?
C23 C24 C25 C30 172.4(2) . . . . ?
C29 C24 C25 C30 -3.1(3) . . . . ?
Sc2 C24 C25 C30 -120.4(2) . . . . ?
C23 C24 C25 Sc2 -67.22(13) . . . . ?
C29 C24 C25 Sc2 117.3(2) . . . . ?
C35 C31 C32 C33 -2.3(2) . . . . ?
C36 C31 C32 C33 -178.54(18) . . . . ?
Sc3 C31 C32 C33 65.34(12) . . . . ?
C35 C31 C32 C37 174.43(17) . . . . ?
C36 C31 C32 C37 -1.8(3) . . . . ?
Sc3 C31 C32 C37 -117.92(18) . . . . ?
C35 C31 C32 Sc3 -67.65(13) . . . . ?
C36 C31 C32 Sc3 116.1(2) . . . . ?
C31 C32 C33 C34 1.0(2) . . . . ?
C37 C32 C33 C34 -175.76(18) . . . . ?
Sc3 C32 C33 C34 66.12(13) . . . . ?
C31 C32 C33 C38 174.01(17) . . . . ?
C37 C32 C33 C38 -2.7(3) . . . . ?
Sc3 C32 C33 C38 -120.82(18) . . . . ?
C31 C32 C33 Sc3 -65.16(12) . . . . ?
C37 C32 C33 Sc3 118.12(18) . . . . ?
C32 C33 C34 C35 0.8(2) . . . . ?
C38 C33 C34 C35 -172.46(17) . . . . ?
Sc3 C33 C34 C35 67.29(13) . . . . ?
C32 C33 C34 C39 172.53(18) . . . . ?
C38 C33 C34 C39 -0.7(3) . . . . ?
Sc3 C33 C34 C39 -120.94(19) . . . . ?
C32 C33 C34 Sc3 -66.53(12) . . . . ?
C38 C33 C34 Sc3 120.25(18) . . . . ?
C33 C34 C35 C31 -2.2(2) . . . . ?
C39 C34 C35 C31 -173.6(2) . . . . ?
Sc3 C34 C35 C31 64.30(13) . . . . ?
C33 C34 C35 C40 167.30(19) . . . . ?
C39 C34 C35 C40 -4.1(3) . . . . ?
Sc3 C34 C35 C40 -126.2(2) . . . . ?
C33 C34 C35 Sc3 -66.49(13) . . . . ?
C39 C34 C35 Sc3 122.1(2) . . . . ?
C32 C31 C35 C34 2.8(2) . . . . ?
C36 C31 C35 C34 178.96(19) . . . . ?
Sc3 C31 C35 C34 -64.45(13) . . . . ?
C32 C31 C35 C40 -166.95(18) . . . . ?
C36 C31 C35 C40 9.2(3) . . . . ?
Sc3 C31 C35 C40 125.82(19) . . . . ?
C32 C31 C35 Sc3 67.23(12) . . . . ?
C36 C31 C35 Sc3 -116.6(2) . . . . ?
C45 C41 C42 C43 0.6(2) . . . . ?
C46 C41 C42 C43 -173.29(19) . . . . ?
Sc3 C41 C42 C43 66.92(14) . . . . ?
C45 C41 C42 C47 172.1(2) . . . . ?
C46 C41 C42 C47 -1.7(3) . . . . ?
Sc3 C41 C42 C47 -121.5(2) . . . . ?
C45 C41 C42 Sc3 -66.35(13) . . . . ?
C46 C41 C42 Sc3 119.8(2) . . . . ?
C41 C42 C43 C44 -1.8(2) . . . . ?
C47 C42 C43 C44 -173.0(2) . . . . ?
Sc3 C42 C43 C44 64.10(14) . . . . ?
C41 C42 C43 C48 168.3(2) . . . . ?
C47 C42 C43 C48 -2.9(4) . . . . ?
Sc3 C42 C43 C48 -125.7(2) . . . . ?
C41 C42 C43 Sc3 -65.93(14) . . . . ?
C47 C42 C43 Sc3 122.9(2) . . . . ?
C42 C43 C44 C45 2.4(2) . . . . ?
C48 C43 C44 C45 -168.0(2) . . . . ?
Sc3 C43 C44 C45 66.90(13) . . . . ?
C42 C43 C44 C49 177.83(19) . . . . ?
C48 C43 C44 C49 7.4(3) . . . . ?
Sc3 C43 C44 C49 -117.7(2) . . . . ?
C42 C43 C44 Sc3 -64.50(14) . . . . ?
C48 C43 C44 Sc3 125.0(2) . . . . ?
C42 C41 C45 C44 0.9(2) . . . . ?
C46 C41 C45 C44 174.59(19) . . . . ?
Sc3 C41 C45 C44 -65.46(13) . . . . ?
C42 C41 C45 C50 -174.95(17) . . . . ?
C46 C41 C45 C50 -1.3(3) . . . . ?
Sc3 C41 C45 C50 118.67(18) . . . . ?
C42 C41 C45 Sc3 66.38(13) . . . . ?
C46 C41 C45 Sc3 -120.0(2) . . . . ?
C43 C44 C45 C41 -2.1(2) . . . . ?
C49 C44 C45 C41 -177.41(19) . . . . ?
Sc3 C44 C45 C41 65.53(13) . . . . ?
C43 C44 C45 C50 173.88(17) . . . . ?
C49 C44 C45 C50 -1.5(3) . . . . ?
Sc3 C44 C45 C50 -118.54(17) . . . . ?
C43 C44 C45 Sc3 -67.58(13) . . . . ?
C49 C44 C45 Sc3 117.1(2) . . . . ?
